data_7003808
loop_
_publ_author_name
'Ge, Qingchun'
'Hor, T. S. Andy'

_publ_section_title
;
 Stepwise assembly of linearly-aligned Ru--M--Ru (M = Pd, Pt)
 heterotrimetallic complexes with \s-4-ethynylpyridine spacer
;
_journal_issue 22
_journal_name_full 'Dalton Transactions'
_journal_page_first 2929
_journal_page_last 2936
_journal_paper_doi 10.1039/b719820e
_journal_year 2008
_chemical_formula_sum 'C118 H104 Cl4 N2 O P8 Pt Ru2'
_chemical_formula_weight 2352.82
_chemical_name_systematic
;
?
;
_space_group_IT_number 14
_symmetry_cell_setting monoclinic
_symmetry_space_group_name_Hall '-P 2yn'
_symmetry_space_group_name_H-M 'P 1 21/n 1'
_atom_sites_solution_hydrogens geom
_atom_sites_solution_primary direct
_atom_sites_solution_secondary difmap
_audit_creation_method SHELXL-97
_cell_angle_alpha 90.00
_cell_angle_beta 97.706(4)
_cell_angle_gamma 90.00
_cell_formula_units_Z 2
_cell_length_a 10.1772(16)
_cell_length_b 31.291(5)
_cell_length_c 17.958(3)
_cell_measurement_reflns_used 4281
_cell_measurement_temperature 293(2)
_cell_measurement_theta_max 22.28
_cell_measurement_theta_min 2.26
_cell_volume 5667.2(16)
_computing_cell_refinement 'Bruker SMART'
_computing_data_collection 'Bruker SMART'
_computing_data_reduction 'Bruker SAINT'
_computing_molecular_graphics 'Bruker SHELXTL'
_computing_publication_material 'Bruker SHELXTL'
_computing_structure_refinement 'SHELXL-97 (Sheldrick, 1997)'
_computing_structure_solution 'SHELXS-97 (Sheldrick, 1990)'
_diffrn_ambient_temperature 293(2)
_diffrn_measured_fraction_theta_full 0.999
_diffrn_measured_fraction_theta_max 0.999
_diffrn_measurement_device_type 'CCD area detector'
_diffrn_measurement_method 'phi and omega scans'
_diffrn_radiation_monochromator graphite
_diffrn_radiation_source 'fine-focus sealed tube'
_diffrn_radiation_type MoK\a
_diffrn_radiation_wavelength 0.71073
_diffrn_reflns_av_R_equivalents 0.0585
_diffrn_reflns_av_sigmaI/netI 0.0632
_diffrn_reflns_limit_h_max 11
_diffrn_reflns_limit_h_min -12
_diffrn_reflns_limit_k_max 37
_diffrn_reflns_limit_k_min -36
_diffrn_reflns_limit_l_max 21
_diffrn_reflns_limit_l_min -21
_diffrn_reflns_number 32602
_diffrn_reflns_theta_full 25.00
_diffrn_reflns_theta_max 25.00
_diffrn_reflns_theta_min 1.73
_exptl_absorpt_coefficient_mu 1.749
_exptl_absorpt_correction_T_max 0.9023
_exptl_absorpt_correction_T_min 0.7672
_exptl_absorpt_correction_type 'Sadabs, (Sheldrick 2001)'
_exptl_crystal_colour Yellow
_exptl_crystal_density_diffrn 1.379
_exptl_crystal_density_meas 0
_exptl_crystal_density_method 'not measured'
_exptl_crystal_description Rod
_exptl_crystal_F_000 2376
_exptl_crystal_size_max 0.16
_exptl_crystal_size_mid 0.08
_exptl_crystal_size_min 0.06
_refine_diff_density_max 1.106
_refine_diff_density_min -1.296
_refine_diff_density_rms 0.108
_refine_ls_extinction_method none
_refine_ls_goodness_of_fit_ref 1.097
_refine_ls_hydrogen_treatment mixed
_refine_ls_matrix_type full
_refine_ls_number_parameters 638
_refine_ls_number_reflns 9949
_refine_ls_number_restraints 39
_refine_ls_restrained_S_all 1.107
_refine_ls_R_factor_all 0.0801
_refine_ls_R_factor_gt 0.0593
_refine_ls_shift/su_max 0.001
_refine_ls_shift/su_mean 0.000
_refine_ls_structure_factor_coef Fsqd
_refine_ls_weighting_details 'calc w=1/[\s^2^(Fo^2^)+(0.0684P)^2^+2.5576P] where P=(Fo^2^+2Fc^2^)/3'
_refine_ls_weighting_scheme calc
_refine_ls_wR_factor_gt 0.1357
_refine_ls_wR_factor_ref 0.1453
_reflns_number_gt 7790
_reflns_number_total 9949
_reflns_threshold_expression >2sigma(I)
_cod_data_source_file b719820e.txt
_cod_data_source_block 6101
_cod_depositor_comments
;
The following automatic conversions were performed:
'_symmetry_cell_setting' value 'Monoclinic' changed to 'monoclinic'
according to '/home/saulius/struct/CIF-dictionaries/cif_core.dic'
dictionary named 'cif_core.dic' version 2.4.1 from 2010-06-29.

Automatic conversion script
Id: cif_fix_enum 1527 2010-12-29 10:47:43Z saulius 
;
_cod_original_cell_volume 5667.1(15)
_cod_original_sg_symbol_H-M P2(1)/n
_cod_database_code 7003808

loop_
_symmetry_equiv_pos_as_xyz
'x, y, z'
'-x+1/2, y+1/2, -z+1/2'
'-x, -y, -z'
'x-1/2, -y-1/2, z-1/2'

loop_
_atom_site_label
_atom_site_type_symbol
_atom_site_fract_x
_atom_site_fract_y
_atom_site_fract_z
_atom_site_U_iso_or_equiv
_atom_site_adp_type
_atom_site_occupancy
_atom_site_symmetry_multiplicity
_atom_site_calc_flag
_atom_site_refinement_flags
_atom_site_disorder_assembly
_atom_site_disorder_group
Pt1 Pt 0.5000 0.5000 0.0000 0.04720(14) Uani 1 2 d S . .
Ru1 Ru 0.49980(5) 0.320783(15) 0.41792(3) 0.03446(15) Uani 1 1 d . . .
P1 P 0.70849(17) 0.35062(6) 0.45250(9) 0.0417(4) Uani 1 1 d . . .
P2 P 0.65537(17) 0.27765(5) 0.36756(9) 0.0394(4) Uani 1 1 d . . .
P3 P 0.35197(16) 0.36342(5) 0.47496(9) 0.0370(4) Uani 1 1 d . . .
P4 P 0.28360(17) 0.29481(5) 0.38175(9) 0.0426(4) Uani 1 1 d . . .
Cl1 Cl 0.4799(3) 0.44827(7) -0.09041(11) 0.0996(9) Uani 1 1 d . . .
Cl2 Cl 0.4983(2) 0.27417(7) 0.52784(11) 0.0706(6) Uani 1 1 d . . .
N1 N 0.4826(6) 0.45554(18) 0.0796(3) 0.0496(14) Uani 1 1 d . . .
C1 C 0.4857(6) 0.35408(19) 0.3241(3) 0.0368(14) Uani 1 1 d . . .
C2 C 0.4774(7) 0.3731(2) 0.2645(4) 0.0487(17) Uani 1 1 d . . .
C3 C 0.5615(8) 0.4216(2) 0.0885(4) 0.062(2) Uani 1 1 d . . .
H3 H 0.6203 0.4169 0.0539 0.074 Uiso 1 1 calc R . .
C4 C 0.5599(8) 0.3932(2) 0.1468(4) 0.065(2) Uani 1 1 d . . .
H4 H 0.6163 0.3697 0.1502 0.078 Uiso 1 1 calc R . .
C5 C 0.4755(7) 0.3989(2) 0.2007(3) 0.0490(17) Uani 1 1 d . . .
C6 C 0.3894(8) 0.4336(3) 0.1871(5) 0.075(3) Uani 1 1 d . . .
H6 H 0.3253 0.4382 0.2186 0.090 Uiso 1 1 calc R . .
C7 C 0.3977(8) 0.4608(3) 0.1285(4) 0.073(3) Uani 1 1 d . . .
H7 H 0.3409 0.4842 0.1227 0.088 Uiso 1 1 calc R . .
C8 C 0.8022(6) 0.3098(2) 0.4063(4) 0.0469(16) Uani 1 1 d . . .
H8A H 0.8637 0.2939 0.4419 0.056 Uiso 1 1 calc R . .
H8B H 0.8484 0.3219 0.3673 0.056 Uiso 1 1 calc R . .
C9 C 0.2135(6) 0.3252(2) 0.4548(3) 0.0424(15) Uani 1 1 d . . .
H9A H 0.2016 0.3078 0.4980 0.051 Uiso 1 1 calc R . .
H9B H 0.1308 0.3392 0.4357 0.051 Uiso 1 1 calc R . .
C1A C 0.7924(7) 0.3544(3) 0.5489(4) 0.060(2) Uani 1 1 d . . .
C2A C 0.9249(9) 0.3630(4) 0.5650(5) 0.108(4) Uani 1 1 d . . .
H2A H 0.9758 0.3662 0.5260 0.129 Uiso 1 1 calc R . .
C3A C 0.9832(12) 0.3672(5) 0.6379(7) 0.147(6) Uani 1 1 d . . .
H3A H 1.0731 0.3736 0.6478 0.177 Uiso 1 1 calc R . .
C4A C 0.9121(13) 0.3621(5) 0.6952(6) 0.128(5) Uani 1 1 d . . .
H4A H 0.9530 0.3648 0.7445 0.154 Uiso 1 1 calc R . .
C5A C 0.7821(12) 0.3530(5) 0.6816(5) 0.131(5) Uani 1 1 d . . .
H5A H 0.7333 0.3497 0.7214 0.157 Uiso 1 1 calc R . .
C6A C 0.7202(8) 0.3485(3) 0.6082(4) 0.077(3) Uani 1 1 d . . .
H6A H 0.6306 0.3415 0.5990 0.093 Uiso 1 1 calc R . .
C1B C 0.7448(7) 0.4020(2) 0.4122(4) 0.0521(18) Uani 1 1 d . . .
C2B C 0.7316(9) 0.4387(3) 0.4514(6) 0.088(3) Uani 1 1 d . . .
H2B H 0.7157 0.4369 0.5011 0.105 Uiso 1 1 calc R . .
C3B C 0.7412(12) 0.4781(4) 0.4196(9) 0.114(4) Uani 1 1 d . . .
H3B H 0.7326 0.5028 0.4473 0.137 Uiso 1 1 calc R . .
C4B C 0.7633(13) 0.4804(4) 0.3472(10) 0.127(5) Uani 1 1 d . . .
H4B H 0.7675 0.5072 0.3253 0.152 Uiso 1 1 calc R . .
C5B C 0.7799(10) 0.4446(4) 0.3044(7) 0.103(4) Uani 1 1 d . . .
H5B H 0.7978 0.4469 0.2551 0.124 Uiso 1 1 calc R . .
C6B C 0.7688(9) 0.4050(3) 0.3383(5) 0.076(2) Uani 1 1 d . . .
H6B H 0.7777 0.3802 0.3109 0.091 Uiso 1 1 calc R . .
C1C C 0.6971(6) 0.2233(2) 0.4003(4) 0.0406(15) Uani 1 1 d . . .
C2C C 0.6756(7) 0.1889(2) 0.3536(4) 0.0564(19) Uani 1 1 d . . .
H2C H 0.6422 0.1932 0.3033 0.068 Uiso 1 1 calc R . .
C3C C 0.7022(8) 0.1478(3) 0.3791(5) 0.072(2) Uani 1 1 d . . .
H3C H 0.6868 0.1247 0.3466 0.086 Uiso 1 1 calc R . .
C4C C 0.7525(9) 0.1414(3) 0.4542(6) 0.075(2) Uani 1 1 d . . .
H4C H 0.7710 0.1139 0.4722 0.091 Uiso 1 1 calc R . .
C5C C 0.7746(9) 0.1754(3) 0.5014(5) 0.072(2) Uani 1 1 d . . .
H5C H 0.8078 0.1712 0.5517 0.086 Uiso 1 1 calc R . .
C6C C 0.7477(7) 0.2161(2) 0.4744(4) 0.059(2) Uani 1 1 d . . .
H6C H 0.7639 0.2393 0.5068 0.071 Uiso 1 1 calc R . .
C1D C 0.6550(7) 0.2737(2) 0.2675(4) 0.0491(17) Uani 1 1 d . . .
C2D C 0.7672(9) 0.2760(3) 0.2313(5) 0.074(2) Uani 1 1 d . . .
H2D H 0.8500 0.2804 0.2590 0.089 Uiso 1 1 calc R . .
C3D C 0.7560(12) 0.2717(3) 0.1543(6) 0.091(3) Uani 1 1 d . . .
H3D H 0.8319 0.2729 0.1308 0.109 Uiso 1 1 calc R . .
C4D C 0.6367(13) 0.2658(3) 0.1124(5) 0.091(3) Uani 1 1 d . . .
H4D H 0.6312 0.2632 0.0605 0.110 Uiso 1 1 calc R . .
C5D C 0.5240(11) 0.2635(4) 0.1462(5) 0.101(4) Uani 1 1 d . . .
H5D H 0.4420 0.2589 0.1177 0.121 Uiso 1 1 calc R . .
C6D C 0.5343(9) 0.2683(3) 0.2231(4) 0.072(2) Uani 1 1 d . . .
H6D H 0.4574 0.2678 0.2459 0.086 Uiso 1 1 calc R . .
C1E C 0.3698(6) 0.3737(2) 0.5753(3) 0.0432(15) Uani 1 1 d . . .
C2E C 0.4205(8) 0.4128(3) 0.6033(4) 0.067(2) Uani 1 1 d . . .
H2E H 0.4384 0.4343 0.5703 0.080 Uiso 1 1 calc R . .
C3E C 0.4443(11) 0.4198(3) 0.6798(5) 0.091(3) Uani 1 1 d . . .
H3E H 0.4765 0.4461 0.6980 0.110 Uiso 1 1 calc R . .
C4E C 0.4208(10) 0.3881(3) 0.7293(5) 0.081(3) Uani 1 1 d . . .
H4E H 0.4380 0.3929 0.7807 0.098 Uiso 1 1 calc R . .
C5E C 0.3731(9) 0.3503(3) 0.7035(4) 0.074(2) Uani 1 1 d . . .
H5E H 0.3581 0.3288 0.7372 0.089 Uiso 1 1 calc R . .
C6E C 0.3461(7) 0.3428(3) 0.6271(4) 0.059(2) Uani 1 1 d . . .
H6E H 0.3114 0.3166 0.6101 0.070 Uiso 1 1 calc R . .
C1F C 0.2924(7) 0.4149(2) 0.4361(4) 0.0464(16) Uani 1 1 d . . .
C2F C 0.1692(8) 0.4298(3) 0.4448(6) 0.078(3) Uani 1 1 d . . .
H2F H 0.1139 0.4137 0.4710 0.093 Uiso 1 1 calc R . .
C3F C 0.1263(12) 0.4692(4) 0.4143(8) 0.117(5) Uani 1 1 d . . .
H3F H 0.0407 0.4786 0.4180 0.141 Uiso 1 1 calc R . .
C4F C 0.2083(18) 0.4935(4) 0.3798(7) 0.122(5) Uani 1 1 d . . .
H4F H 0.1804 0.5202 0.3613 0.146 Uiso 1 1 calc R . .
C5F C 0.3321(16) 0.4793(3) 0.3718(6) 0.120(4) Uani 1 1 d . . .
H5F H 0.3883 0.4962 0.3474 0.144 Uiso 1 1 calc R . .
C6F C 0.3739(9) 0.4399(2) 0.3997(5) 0.070(2) Uani 1 1 d . . .
H6F H 0.4583 0.4302 0.3938 0.083 Uiso 1 1 calc R . .
C1G C 0.2350(7) 0.2393(2) 0.3908(4) 0.0566(19) Uani 1 1 d . . .
C2G C 0.1038(8) 0.2272(3) 0.3889(5) 0.066(2) Uani 1 1 d . . .
H2G H 0.0377 0.2479 0.3827 0.080 Uiso 1 1 calc R . .
C3G C 0.0698(10) 0.1856(3) 0.3960(5) 0.084(3) Uani 1 1 d . . .
H3G H -0.0189 0.1780 0.3939 0.101 Uiso 1 1 calc R . .
C4G C 0.1667(12) 0.1545(3) 0.4062(6) 0.096(3) Uani 1 1 d . . .
H4G H 0.1434 0.1261 0.4123 0.115 Uiso 1 1 calc R . .
C5G C 0.2951(12) 0.1653(3) 0.4072(7) 0.103(3) Uani 1 1 d . . .
H5G H 0.3598 0.1441 0.4129 0.124 Uiso 1 1 calc R . .
C6G C 0.3322(9) 0.2084(3) 0.3998(6) 0.083(3) Uani 1 1 d . . .
H6G H 0.4209 0.2158 0.4011 0.099 Uiso 1 1 calc R . .
C1H C 0.1874(7) 0.3117(2) 0.2937(4) 0.0535(18) Uani 1 1 d . . .
C2H C 0.1342(9) 0.3523(3) 0.2844(5) 0.080(3) Uani 1 1 d . . .
H2H H 0.1421 0.3710 0.3250 0.096 Uiso 1 1 calc R . .
C3H C 0.0692(12) 0.3659(4) 0.2151(6) 0.111(4) Uani 1 1 d . . .
H3H H 0.0334 0.3932 0.2098 0.134 Uiso 1 1 calc R . .
C4H C 0.0583(13) 0.3392(5) 0.1559(6) 0.113(4) Uani 1 1 d . . .
H4H H 0.0140 0.3482 0.1099 0.135 Uiso 1 1 calc R . .
C5H C 0.1097(11) 0.3005(4) 0.1622(5) 0.096(4) Uani 1 1 d . . .
H5H H 0.1036 0.2831 0.1199 0.115 Uiso 1 1 calc R . .
C6H C 0.1740(9) 0.2848(3) 0.2316(5) 0.076(3) Uani 1 1 d . . .
H6H H 0.2066 0.2570 0.2355 0.091 Uiso 1 1 calc R . .
O1S O 1.024(4) 0.4910(10) 0.170(2) 0.263(15) Uani 0.50 1 d PDU . .
C1S C 0.904(4) 0.4940(12) 0.124(2) 0.236(19) Uani 0.50 1 d PDU . .
H1S1 H 0.8312 0.4959 0.1534 0.283 Uiso 0.50 1 calc PR . .
H1S2 H 0.8907 0.4694 0.0911 0.283 Uiso 0.50 1 calc PR . .
C2S C 0.916(4) 0.5352(12) 0.078(2) 0.27(2) Uani 0.50 1 d PDU . .
H2S1 H 0.8400 0.5537 0.0812 0.329 Uiso 0.50 1 calc PR . .
H2S2 H 0.9212 0.5287 0.0261 0.329 Uiso 0.50 1 calc PR . .
C3S C 1.050(4) 0.5571(10) 0.118(2) 0.243(19) Uani 0.50 1 d PDU . .
H3S1 H 1.1178 0.5570 0.0845 0.291 Uiso 0.50 1 calc PR . .
H3S2 H 1.0347 0.5863 0.1326 0.291 Uiso 0.50 1 calc PR . .
C4S C 1.091(4) 0.5290(13) 0.186(2) 0.26(2) Uani 0.50 1 d PDU . .
H4S1 H 1.1857 0.5244 0.1938 0.307 Uiso 0.50 1 calc PR . .
H4S2 H 1.0647 0.5420 0.2311 0.307 Uiso 0.50 1 calc PR . .

loop_
_atom_site_aniso_label
_atom_site_aniso_U_11
_atom_site_aniso_U_22
_atom_site_aniso_U_33
_atom_site_aniso_U_23
_atom_site_aniso_U_13
_atom_site_aniso_U_12
Pt1 0.0818(3) 0.0338(2) 0.0275(2) 0.00931(15) 0.01297(18) 0.00430(18)
Ru1 0.0471(3) 0.0310(3) 0.0272(3) 0.0064(2) 0.0124(2) 0.0035(2)
P1 0.0495(10) 0.0427(10) 0.0339(9) -0.0009(7) 0.0089(8) 0.0049(8)
P2 0.0517(10) 0.0365(9) 0.0321(8) 0.0018(7) 0.0132(8) 0.0044(7)
P3 0.0457(9) 0.0351(9) 0.0322(8) 0.0003(7) 0.0124(7) 0.0004(7)
P4 0.0555(10) 0.0353(10) 0.0399(9) -0.0038(7) 0.0174(8) -0.0046(8)
Cl1 0.210(3) 0.0462(13) 0.0434(11) -0.0039(9) 0.0207(15) -0.0023(15)
Cl2 0.1086(16) 0.0615(13) 0.0487(10) 0.0297(9) 0.0358(11) 0.0284(11)
N1 0.078(4) 0.043(3) 0.029(3) 0.018(2) 0.012(3) 0.009(3)
C1 0.040(3) 0.035(3) 0.036(3) 0.008(3) 0.006(3) 0.003(3)
C2 0.059(4) 0.044(4) 0.045(4) 0.011(3) 0.016(3) 0.000(3)
C3 0.101(6) 0.050(5) 0.039(4) 0.021(3) 0.030(4) 0.017(4)
C4 0.093(6) 0.053(5) 0.055(5) 0.024(4) 0.027(4) 0.024(4)
C5 0.068(4) 0.048(4) 0.032(3) 0.013(3) 0.009(3) -0.005(3)
C6 0.086(6) 0.078(6) 0.067(5) 0.039(5) 0.039(5) 0.027(5)
C7 0.091(6) 0.074(6) 0.062(5) 0.037(4) 0.035(5) 0.035(5)
C8 0.041(4) 0.043(4) 0.059(4) -0.002(3) 0.015(3) 0.001(3)
C9 0.051(4) 0.043(4) 0.035(3) -0.002(3) 0.014(3) -0.002(3)
C1A 0.051(4) 0.086(6) 0.042(4) -0.005(4) 0.006(3) 0.009(4)
C2A 0.059(6) 0.204(13) 0.060(6) -0.032(7) 0.009(5) -0.001(7)
C3A 0.080(7) 0.276(19) 0.077(8) -0.037(10) -0.023(7) 0.033(9)
C4A 0.102(9) 0.216(15) 0.058(7) -0.014(8) -0.021(6) 0.046(9)
C5A 0.102(9) 0.243(16) 0.046(6) -0.004(8) 0.003(6) 0.029(9)
C6A 0.065(5) 0.128(8) 0.037(4) 0.003(5) -0.002(4) 0.014(5)
C1B 0.053(4) 0.036(4) 0.066(5) -0.008(3) 0.002(4) 0.002(3)
C2B 0.102(7) 0.047(6) 0.111(8) -0.007(5) 0.003(6) 0.012(5)
C3B 0.131(10) 0.057(7) 0.143(12) -0.010(8) -0.029(9) 0.000(6)
C4B 0.140(11) 0.054(7) 0.171(14) 0.036(9) -0.036(11) -0.033(7)
C5B 0.115(8) 0.089(8) 0.103(8) 0.041(7) 0.007(7) -0.030(7)
C6B 0.098(6) 0.056(5) 0.074(6) 0.006(4) 0.013(5) -0.024(5)
C1C 0.042(4) 0.036(4) 0.045(4) 0.000(3) 0.011(3) 0.010(3)
C2C 0.066(5) 0.044(4) 0.057(5) -0.003(4) 0.002(4) 0.006(4)
C3C 0.082(6) 0.045(5) 0.088(7) -0.010(4) 0.013(5) 0.000(4)
C4C 0.091(6) 0.046(5) 0.095(7) 0.024(5) 0.029(5) 0.019(4)
C5C 0.091(6) 0.068(6) 0.056(5) 0.016(4) 0.007(5) 0.026(5)
C6C 0.073(5) 0.052(5) 0.052(5) 0.005(4) 0.010(4) 0.013(4)
C1D 0.066(5) 0.048(4) 0.036(4) 0.005(3) 0.020(4) 0.023(3)
C2D 0.092(6) 0.085(7) 0.052(5) -0.002(4) 0.031(5) 0.014(5)
C3D 0.131(9) 0.082(7) 0.073(7) -0.010(5) 0.066(7) -0.002(6)
C4D 0.148(10) 0.087(7) 0.044(5) 0.006(5) 0.030(6) 0.043(7)
C5D 0.105(8) 0.128(9) 0.062(6) -0.012(6) -0.016(6) 0.051(7)
C6D 0.081(6) 0.097(7) 0.041(4) -0.011(4) 0.016(4) 0.025(5)
C1E 0.054(4) 0.046(4) 0.030(3) -0.002(3) 0.006(3) 0.001(3)
C2E 0.094(6) 0.058(5) 0.045(4) 0.002(4) -0.001(4) -0.021(4)
C3E 0.148(9) 0.064(6) 0.056(5) -0.017(5) -0.007(6) -0.028(6)
C4E 0.117(7) 0.089(7) 0.036(4) -0.005(5) 0.003(5) 0.000(6)
C5E 0.109(7) 0.080(7) 0.036(4) 0.008(4) 0.017(4) -0.016(5)
C6E 0.067(5) 0.077(6) 0.033(4) -0.007(4) 0.014(3) -0.010(4)
C1F 0.057(4) 0.040(4) 0.042(4) 0.000(3) 0.003(3) 0.013(3)
C2F 0.060(5) 0.055(5) 0.118(8) -0.006(5) 0.007(5) 0.008(4)
C3F 0.092(8) 0.074(8) 0.172(13) -0.019(8) -0.030(8) 0.039(6)
C4F 0.196(15) 0.062(8) 0.094(9) -0.007(6) -0.028(9) 0.061(9)
C5F 0.224(15) 0.052(6) 0.096(8) 0.027(6) 0.069(9) 0.023(8)
C6F 0.096(6) 0.042(5) 0.079(6) 0.017(4) 0.041(5) 0.017(4)
C1G 0.069(5) 0.046(4) 0.062(5) -0.012(4) 0.031(4) -0.013(4)
C2G 0.062(5) 0.063(5) 0.079(6) -0.008(4) 0.030(4) -0.012(4)
C3G 0.096(7) 0.069(7) 0.092(7) -0.007(5) 0.032(6) -0.044(6)
C4G 0.124(9) 0.045(6) 0.124(9) 0.008(5) 0.034(7) -0.036(6)
C5G 0.120(9) 0.043(6) 0.153(11) 0.000(6) 0.039(8) 0.000(5)
C6G 0.081(6) 0.042(5) 0.133(9) 0.005(5) 0.044(6) -0.008(4)
C1H 0.063(4) 0.054(5) 0.045(4) -0.011(3) 0.014(4) -0.020(4)
C2H 0.112(7) 0.064(6) 0.058(5) -0.001(4) -0.014(5) -0.004(5)
C3H 0.148(10) 0.097(8) 0.076(7) 0.020(6) -0.031(7) -0.014(7)
C4H 0.144(11) 0.126(11) 0.061(7) -0.009(7) -0.013(7) -0.018(9)
C5H 0.114(8) 0.135(10) 0.041(5) -0.037(6) 0.017(5) -0.050(8)
C6H 0.085(6) 0.084(7) 0.062(6) -0.032(5) 0.021(5) -0.023(5)
O1S 0.25(2) 0.27(3) 0.26(3) 0.08(2) -0.02(2) -0.04(2)
C1S 0.20(3) 0.28(3) 0.23(3) 0.11(2) 0.02(2) -0.05(2)
C2S 0.30(3) 0.23(3) 0.30(3) 0.00(3) 0.04(3) 0.03(3)
C3S 0.26(3) 0.22(3) 0.23(3) 0.01(2) -0.02(2) -0.02(2)
C4S 0.30(3) 0.22(3) 0.24(3) 0.00(3) 0.01(3) -0.02(3)

loop_
_atom_type_symbol
_atom_type_description
_atom_type_scat_dispersion_real
_atom_type_scat_dispersion_imag
_atom_type_scat_source
C C 0.0033 0.0016 'International Tables Vol C Tables 4.2.6.8 and 6.1.1.4'
H H 0.0000 0.0000 'International Tables Vol C Tables 4.2.6.8 and 6.1.1.4'
N N 0.0061 0.0033 'International Tables Vol C Tables 4.2.6.8 and 6.1.1.4'
P P 0.1023 0.0942 'International Tables Vol C Tables 4.2.6.8 and 6.1.1.4'
Cl Cl 0.1484 0.1585 'International Tables Vol C Tables 4.2.6.8 and 6.1.1.4'
Ru Ru -1.2594 0.8363 'International Tables Vol C Tables 4.2.6.8 and 6.1.1.4'
Pt Pt -1.7033 8.3905 'International Tables Vol C Tables 4.2.6.8 and 6.1.1.4'
O O 0.0106 0.0060 'International Tables Vol C Tables 4.2.6.8 and 6.1.1.4'

loop_
_geom_angle_atom_site_label_1
_geom_angle_atom_site_label_2
_geom_angle_atom_site_label_3
_geom_angle
_geom_angle_site_symmetry_1
_geom_angle_site_symmetry_3
_geom_angle_publ_flag
N1 Pt1 N1 180.0(3) 3_665 . ?
N1 Pt1 Cl1 89.58(18) 3_665 . ?
N1 Pt1 Cl1 90.42(18) . . ?
N1 Pt1 Cl1 90.42(18) 3_665 3_665 ?
N1 Pt1 Cl1 89.58(18) . 3_665 ?
Cl1 Pt1 Cl1 180.00(10) . 3_665 ?
C1 Ru1 P1 88.59(18) . . ?
C1 Ru1 P3 95.46(18) . . ?
P1 Ru1 P3 105.73(6) . . ?
C1 Ru1 P2 87.15(18) . . ?
P1 Ru1 P2 72.26(6) . . ?
P3 Ru1 P2 176.70(6) . . ?
C1 Ru1 P4 89.32(17) . . ?
P1 Ru1 P4 176.54(6) . . ?
P3 Ru1 P4 71.73(6) . . ?
P2 Ru1 P4 110.39(6) . . ?
C1 Ru1 Cl2 173.71(18) . . ?
P1 Ru1 Cl2 97.32(7) . . ?
P3 Ru1 Cl2 85.03(6) . . ?
P2 Ru1 Cl2 92.59(6) . . ?
P4 Ru1 Cl2 84.87(7) . . ?
C1B P1 C1A 103.0(4) . . ?
C1B P1 C8 106.6(3) . . ?
C1A P1 C8 105.4(3) . . ?
C1B P1 Ru1 118.3(2) . . ?
C1A P1 Ru1 124.9(3) . . ?
C8 P1 Ru1 96.4(2) . . ?
C1D P2 C1C 103.0(3) . . ?
C1D P2 C8 107.8(3) . . ?
C1C P2 C8 104.1(3) . . ?
C1D P2 Ru1 120.8(2) . . ?
C1C P2 Ru1 123.3(2) . . ?
C8 P2 Ru1 95.4(2) . . ?
C1E P3 C1F 101.9(3) . . ?
C1E P3 C9 106.4(3) . . ?
C1F P3 C9 106.9(3) . . ?
C1E P3 Ru1 123.3(2) . . ?
C1F P3 Ru1 122.3(2) . . ?
C9 P3 Ru1 93.6(2) . . ?
C1G P4 C1H 103.5(3) . . ?
C1G P4 C9 107.1(3) . . ?
C1H P4 C9 104.7(3) . . ?
C1G P4 Ru1 124.1(3) . . ?
C1H P4 Ru1 120.9(2) . . ?
C9 P4 Ru1 93.6(2) . . ?
C7 N1 C3 117.3(6) . . ?
C7 N1 Pt1 120.8(5) . . ?
C3 N1 Pt1 121.8(5) . . ?
C2 C1 Ru1 177.3(6) . . ?
C1 C2 C5 173.3(8) . . ?
N1 C3 C4 122.6(7) . . ?
C3 C4 C5 121.3(7) . . ?
C4 C5 C6 114.2(6) . . ?
C4 C5 C2 123.6(7) . . ?
C6 C5 C2 122.1(7) . . ?
C7 C6 C5 121.2(7) . . ?
N1 C7 C6 123.2(7) . . ?
P1 C8 P2 96.0(3) . . ?
P4 C9 P3 96.7(3) . . ?
C2A C1A C6A 118.3(7) . . ?
C2A C1A P1 122.3(6) . . ?
C6A C1A P1 119.4(6) . . ?
C1A C2A C3A 120.7(10) . . ?
C4A C3A C2A 120.8(11) . . ?
C5A C4A C3A 120.2(10) . . ?
C4A C5A C6A 120.4(10) . . ?
C1A C6A C5A 119.7(9) . . ?
C2B C1B C6B 118.7(8) . . ?
C2B C1B P1 119.9(7) . . ?
C6B C1B P1 120.8(6) . . ?
C1B C2B C3B 121.8(11) . . ?
C4B C3B C2B 118.8(12) . . ?
C3B C4B C5B 122.7(11) . . ?
C4B C5B C6B 117.1(11) . . ?
C1B C6B C5B 120.9(9) . . ?
C2C C1C C6C 118.3(6) . . ?
C2C C1C P2 121.6(5) . . ?
C6C C1C P2 120.1(5) . . ?
C1C C2C C3C 121.5(7) . . ?
C2C C3C C4C 119.0(8) . . ?
C5C C4C C3C 120.1(8) . . ?
C4C C5C C6C 119.7(8) . . ?
C5C C6C C1C 121.4(7) . . ?
C6D C1D C2D 117.3(7) . . ?
C6D C1D P2 117.8(5) . . ?
C2D C1D P2 124.9(6) . . ?
C3D C2D C1D 120.1(9) . . ?
C4D C3D C2D 121.3(9) . . ?
C3D C4D C5D 120.2(8) . . ?
C4D C5D C6D 118.9(9) . . ?
C5D C6D C1D 122.2(8) . . ?
C6E C1E C2E 117.4(6) . . ?
C6E C1E P3 122.6(5) . . ?
C2E C1E P3 119.8(5) . . ?
C3E C2E C1E 120.3(7) . . ?
C4E C3E C2E 120.5(8) . . ?
C5E C4E C3E 120.1(8) . . ?
C4E C5E C6E 120.4(8) . . ?
C5E C6E C1E 121.3(7) . . ?
C2F C1F C6F 118.9(7) . . ?
C2F C1F P3 121.4(6) . . ?
C6F C1F P3 119.7(5) . . ?
C1F C2F C3F 120.1(10) . . ?
C4F C3F C2F 120.0(11) . . ?
C3F C4F C5F 120.5(11) . . ?
C4F C5F C6F 119.9(12) . . ?
C1F C6F C5F 120.5(9) . . ?
C6G C1G C2G 119.0(7) . . ?
C6G C1G P4 118.8(6) . . ?
C2G C1G P4 122.2(6) . . ?
C3G C2G C1G 121.1(9) . . ?
C2G C3G C4G 120.1(9) . . ?
C5G C4G C3G 120.1(9) . . ?
C4G C5G C6G 120.6(10) . . ?
C1G C6G C5G 119.1(8) . . ?
C2H C1H C6H 117.7(8) . . ?
C2H C1H P4 121.8(6) . . ?
C6H C1H P4 120.3(7) . . ?
C1H C2H C3H 121.2(9) . . ?
C4H C3H C2H 119.7(11) . . ?
C5H C4H C3H 120.8(11) . . ?
C4H C5H C6H 121.7(9) . . ?
C1H C6H C5H 118.7(9) . . ?
C4S O1S C1S 116(2) . . ?
O1S C1S C2S 104.7(13) . . ?
C1S C2S C3S 104.0(11) . . ?
C4S C3S C2S 103.4(12) . . ?
O1S C4S C3S 105.0(14) . . ?

loop_
_geom_bond_atom_site_label_1
_geom_bond_atom_site_label_2
_geom_bond_distance
_geom_bond_site_symmetry_2
_geom_bond_publ_flag
Pt1 N1 2.020(5) 3_665 ?
Pt1 N1 2.020(5) . ?
Pt1 Cl1 2.282(2) . ?
Pt1 Cl1 2.282(2) 3_665 ?
Ru1 C1 1.970(6) . ?
Ru1 P1 2.3269(18) . ?
Ru1 P3 2.3465(17) . ?
Ru1 P2 2.3516(17) . ?
Ru1 P4 2.3538(18) . ?
Ru1 Cl2 2.4560(17) . ?
P1 C1B 1.821(7) . ?
P1 C1A 1.828(7) . ?
P1 C8 1.854(7) . ?
P2 C1D 1.801(7) . ?
P2 C1C 1.831(6) . ?
P2 C8 1.859(6) . ?
P3 C1E 1.816(6) . ?
P3 C1F 1.827(7) . ?
P3 C9 1.846(6) . ?
P4 C1G 1.818(7) . ?
P4 C1H 1.822(8) . ?
P4 C9 1.840(6) . ?
N1 C7 1.321(9) . ?
N1 C3 1.328(9) . ?
C1 C2 1.217(8) . ?
C2 C5 1.399(9) . ?
C3 C4 1.376(9) . ?
C4 C5 1.389(10) . ?
C5 C6 1.396(10) . ?
C6 C7 1.366(10) . ?
C1A C2A 1.368(11) . ?
C1A C6A 1.386(10) . ?
C2A C3A 1.369(13) . ?
C3A C4A 1.346(16) . ?
C4A C5A 1.343(15) . ?
C5A C6A 1.389(12) . ?
C1B C2B 1.363(11) . ?
C1B C6B 1.385(11) . ?
C2B C3B 1.367(14) . ?
C3B C4B 1.351(18) . ?
C4B C5B 1.381(17) . ?
C5B C6B 1.394(12) . ?
C1C C2C 1.365(9) . ?
C1C C6C 1.380(9) . ?
C2C C3C 1.380(10) . ?
C3C C4C 1.391(12) . ?
C4C C5C 1.359(12) . ?
C5C C6C 1.378(10) . ?
C1D C6D 1.382(10) . ?
C1D C2D 1.390(10) . ?
C2D C3D 1.377(12) . ?
C3D C4D 1.353(13) . ?
C4D C5D 1.369(14) . ?
C5D C6D 1.380(11) . ?
C1E C6E 1.385(10) . ?
C1E C2E 1.394(9) . ?
C2E C3E 1.380(11) . ?
C3E C4E 1.373(12) . ?
C4E C5E 1.339(12) . ?
C5E C6E 1.383(10) . ?
C1F C2F 1.365(10) . ?
C1F C6F 1.369(10) . ?
C2F C3F 1.393(14) . ?
C3F C4F 1.340(18) . ?
C4F C5F 1.361(18) . ?
C5F C6F 1.377(12) . ?
C1G C6G 1.378(11) . ?
C1G C2G 1.385(10) . ?
C2G C3G 1.358(11) . ?
C3G C4G 1.379(13) . ?
C4G C5G 1.346(14) . ?
C5G C6G 1.412(11) . ?
C1H C2H 1.384(11) . ?
C1H C6H 1.389(10) . ?
C2H C3H 1.395(12) . ?
C3H C4H 1.343(15) . ?
C4H C5H 1.318(15) . ?
C5H C6H 1.416(13) . ?
O1S C4S 1.377(18) . ?
O1S C1S 1.384(18) . ?
C1S C2S 1.541(17) . ?
C2S C3S 1.608(18) . ?
C3S C4S 1.522(18) . ?
